data_4122912
loop_
_publ_author_name
'Han, Ying-Feng'
'Zhang, Long'
'Weng, Lin-Hong'
'Jin, Guo-Xin'

_publ_section_title
;
 H2-Initiated Reversible Switching between Two-Dimensional Metallacycles
 and Three-Dimensional Cylinders.
;
_journal_issue 41
_journal_name_full 'Journal of the American Chemical Society'
_journal_page_first 14608
_journal_paper_doi 10.1021/ja508543y
_journal_volume 136
_journal_year 2014
_chemical_formula_sum 'C60 H78 Cl2 F6 Ir2 N8 O6 S6'
_chemical_formula_weight 1768.96
_chemical_name_systematic
; 
 ? 
;
_space_group_IT_number 15
_symmetry_cell_setting monoclinic
_symmetry_space_group_name_Hall '-C 2yc'
_symmetry_space_group_name_H-M 'C 1 2/c 1'
_atom_sites_solution_hydrogens geom
_atom_sites_solution_primary direct
_atom_sites_solution_secondary difmap
_audit_creation_method SHELXL-97
_cell_angle_alpha 90.00
_cell_angle_beta 115.9840(10)
_cell_angle_gamma 90.00
_cell_formula_units_Z 4
_cell_length_a 16.7688(10)
_cell_length_b 29.1467(18)
_cell_length_c 16.8413(10)
_cell_measurement_reflns_used 9833
_cell_measurement_temperature 296(2)
_cell_measurement_theta_max 27.49
_cell_measurement_theta_min 2.54
_cell_volume 7399.2(8)
_computing_cell_refinement 'Bruker SAINT'
_computing_data_collection 'Bruker APEX2'
_computing_data_reduction 'Bruker SAINT'
_computing_molecular_graphics 'Bruker SHELXTL'
_computing_publication_material 'Bruker SHELXTL'
_computing_structure_refinement 'SHELXL-97 (Sheldrick, 1997)'
_computing_structure_solution 'SHELXS-97 (Sheldrick, 1990)'
_diffrn_ambient_temperature 296(2)
_diffrn_measured_fraction_theta_full 0.995
_diffrn_measured_fraction_theta_max 0.995
_diffrn_measurement_device_type 'Bruker APEX-II CCD'
_diffrn_measurement_method '\f and \w scans'
_diffrn_radiation_monochromator graphite
_diffrn_radiation_source 'fine-focus sealed tube'
_diffrn_radiation_type MoK\a
_diffrn_radiation_wavelength 0.71073
_diffrn_reflns_av_R_equivalents 0.0162
_diffrn_reflns_av_sigmaI/netI 0.0182
_diffrn_reflns_limit_h_max 21
_diffrn_reflns_limit_h_min -21
_diffrn_reflns_limit_k_max 37
_diffrn_reflns_limit_k_min -36
_diffrn_reflns_limit_l_max 21
_diffrn_reflns_limit_l_min -19
_diffrn_reflns_number 26940
_diffrn_reflns_theta_full 27.50
_diffrn_reflns_theta_max 27.50
_diffrn_reflns_theta_min 1.59
_diffrn_standards_decay_% 3.09
_exptl_absorpt_coefficient_mu 3.900
_exptl_absorpt_correction_T_max 0.7204
_exptl_absorpt_correction_T_min 0.5093
_exptl_absorpt_correction_type multi-scan
_exptl_absorpt_process_details sadabs
_exptl_crystal_colour red
_exptl_crystal_density_diffrn 1.588
_exptl_crystal_density_method 'not measured'
_exptl_crystal_description block
_exptl_crystal_F_000 3520
_exptl_crystal_size_max 0.20
_exptl_crystal_size_mid 0.17
_exptl_crystal_size_min 0.09
_platon_squeeze_details ' '
_refine_diff_density_max 0.824
_refine_diff_density_min -0.694
_refine_diff_density_rms 0.090
_refine_ls_extinction_method none
_refine_ls_goodness_of_fit_ref 1.087
_refine_ls_hydrogen_treatment constr
_refine_ls_matrix_type full
_refine_ls_number_parameters 416
_refine_ls_number_reflns 8458
_refine_ls_number_restraints 0
_refine_ls_restrained_S_all 1.087
_refine_ls_R_factor_all 0.0236
_refine_ls_R_factor_gt 0.0201
_refine_ls_shift/su_max 0.002
_refine_ls_shift/su_mean 0.000
_refine_ls_structure_factor_coef Fsqd
_refine_ls_weighting_details 'calc w=1/[\s^2^(Fo^2^)+(0.0283P)^2^+21.0981P] where P=(Fo^2^+2Fc^2^)/3'
_refine_ls_weighting_scheme calc
_refine_ls_wR_factor_gt 0.0569
_refine_ls_wR_factor_ref 0.0598
_reflns_number_gt 7564
_reflns_number_total 8458
_reflns_threshold_expression >2sigma(I)
_cod_data_source_file ja508543y_si_001.cif
_cod_data_source_block 2(Cl)2(OTf)2
_cod_depositor_comments
;
The following automatic conversions were performed:

'_symmetry_cell_setting' value 'Monoclinic' changed to 'monoclinic'
according to
/usr/data/users/saulius/crontab/automatic-downloads/current/ACS/lib/dictionaries/cif_core.dic
dictionary named 'cif_core.dic' version 2.4.2 from 2011-04-26.

Automatic conversion script
Id: cif_fix_values 2827 2014-09-09 07:05:25Z andrius 
;
_cod_original_sg_symbol_H-M C2/c
_cod_database_code 4122912

loop_
_symmetry_equiv_pos_as_xyz
'x, y, z'
'-x, y, -z+1/2'
'x+1/2, y+1/2, z'
'-x+1/2, y+1/2, -z+1/2'
'-x, -y, -z'
'x, -y, z-1/2'
'-x+1/2, -y+1/2, -z'
'x+1/2, -y+1/2, z-1/2'

loop_
_atom_site_label
_atom_site_type_symbol
_atom_site_fract_x
_atom_site_fract_y
_atom_site_fract_z
_atom_site_U_iso_or_equiv
_atom_site_adp_type
_atom_site_occupancy
_atom_site_symmetry_multiplicity
_atom_site_calc_flag
_atom_site_refinement_flags
Ir1 Ir 0.781969(6) 0.066465(3) 0.580210(6) 0.01844(4) Uani 1 1 d .
Cl1 Cl 0.66303(5) 0.12018(3) 0.54977(5) 0.03220(15) Uani 1 1 d .
S1 S 0.86124(5) 0.09147(2) 0.73206(4) 0.02667(14) Uani 1 1 d .
S2 S 0.62962(5) 0.37207(2) 0.43606(4) 0.02507(14) Uani 1 1 d .
S3 S 0.20901(5) 0.12368(3) 0.42946(5) 0.03178(16) Uani 1 1 d .
N1 N 0.72935(19) 0.12515(10) 0.77210(18) 0.0354(6) Uani 1 1 d .
N2 N 0.82213(18) 0.17695(9) 0.77254(17) 0.0306(5) Uani 1 1 d .
N3 N 0.70109(16) 0.36110(8) 0.61857(15) 0.0254(5) Uani 1 1 d .
N4 N 0.56008(16) 0.37442(8) 0.55480(16) 0.0263(5) Uani 1 1 d .
O1 O 0.11940(16) 0.11773(9) 0.36266(17) 0.0438(6) Uani 1 1 d .
O2 O 0.27657(17) 0.11550(10) 0.40019(17) 0.0451(6) Uani 1 1 d .
O3 O 0.22712(17) 0.10437(8) 0.51440(16) 0.0419(5) Uani 1 1 d .
F1 F 0.15397(17) 0.19937(8) 0.47390(17) 0.0577(6) Uani 1 1 d .
F2 F 0.29383(17) 0.19761(8) 0.51288(17) 0.0612(6) Uani 1 1 d .
F3 F 0.2035(2) 0.20877(9) 0.37715(18) 0.0669(7) Uani 1 1 d .
C1 C 0.8006(2) 0.13216(10) 0.75644(19) 0.0284(6) Uani 1 1 d .
C2 C 0.7623(2) 0.19806(12) 0.7975(2) 0.0380(7) Uani 1 1 d .
H2 H 0.7622 0.2288 0.8121 0.046 Uiso 1 1 calc R
C3 C 0.7050(2) 0.16615(13) 0.7967(2) 0.0420(8) Uani 1 1 d .
H3 H 0.6574 0.1706 0.8101 0.050 Uiso 1 1 calc R
C4 C 0.8981(2) 0.19830(10) 0.7650(2) 0.0327(6) Uani 1 1 d .
H4A H 0.8957 0.1908 0.7079 0.039 Uiso 1 1 calc R
H4B H 0.9527 0.1858 0.8102 0.039 Uiso 1 1 calc R
C5 C 0.8987(2) 0.24991(10) 0.7750(2) 0.0285(6) Uani 1 1 d .
C6 C 0.8440(2) 0.27723(10) 0.70248(19) 0.0281(6) Uani 1 1 d .
C7 C 0.84807(19) 0.32560(10) 0.71102(18) 0.0256(6) Uani 1 1 d .
C8 C 0.90544(19) 0.34533(10) 0.79150(19) 0.0263(6) Uani 1 1 d .
C9 C 0.9575(2) 0.31769(11) 0.8618(2) 0.0302(6) Uani 1 1 d .
H9 H 0.9952 0.3313 0.9151 0.036 Uiso 1 1 calc R
C10 C 0.9552(2) 0.26992(11) 0.8552(2) 0.0308(6) Uani 1 1 d .
C11 C 0.7937(2) 0.35535(11) 0.6321(2) 0.0301(6) Uani 1 1 d .
H11A H 0.8213 0.3853 0.6402 0.036 Uiso 1 1 calc R
H11B H 0.7936 0.3417 0.5796 0.036 Uiso 1 1 calc R
C12 C 0.63252(19) 0.36989(9) 0.53958(18) 0.0232(5) Uani 1 1 d .
C13 C 0.5836(2) 0.36827(11) 0.6436(2) 0.0311(6) Uani 1 1 d .
H13 H 0.5459 0.3694 0.6708 0.037 Uiso 1 1 calc R
C14 C 0.6713(2) 0.36032(11) 0.6831(2) 0.0317(6) Uani 1 1 d .
H14 H 0.7057 0.3552 0.7431 0.038 Uiso 1 1 calc R
C15 C 0.6858(3) 0.08111(13) 0.7644(3) 0.0465(9) Uani 1 1 d .
H15A H 0.6691 0.0687 0.7065 0.070 Uiso 1 1 calc R
H15B H 0.6338 0.0852 0.7739 0.070 Uiso 1 1 calc R
H15C H 0.7258 0.0603 0.8079 0.070 Uiso 1 1 calc R
C16 C 0.7796(3) 0.25564(13) 0.6169(2) 0.0448(8) Uani 1 1 d .
H16A H 0.8035 0.2572 0.5746 0.067 Uiso 1 1 calc R
H16B H 0.7243 0.2719 0.5946 0.067 Uiso 1 1 calc R
H16C H 0.7701 0.2241 0.6271 0.067 Uiso 1 1 calc R
C17 C 0.9117(2) 0.39688(11) 0.8059(2) 0.0370(7) Uani 1 1 d .
H17A H 0.9511 0.4034 0.8664 0.055 Uiso 1 1 calc R
H17B H 0.8539 0.4090 0.7924 0.055 Uiso 1 1 calc R
H17C H 0.9340 0.4108 0.7680 0.055 Uiso 1 1 calc R
C18 C 1.0127(3) 0.24253(13) 0.9363(2) 0.0482(9) Uani 1 1 d .
H18A H 0.9759 0.2238 0.9535 0.072 Uiso 1 1 calc R
H18B H 1.0469 0.2631 0.9837 0.072 Uiso 1 1 calc R
H18C H 1.0521 0.2233 0.9234 0.072 Uiso 1 1 calc R
C19 C 0.4702(2) 0.38502(12) 0.4876(2) 0.0353(7) Uani 1 1 d .
H19A H 0.4737 0.4016 0.4399 0.053 Uiso 1 1 calc R
H19B H 0.4402 0.4034 0.5133 0.053 Uiso 1 1 calc R
H19C H 0.4380 0.3570 0.4655 0.053 Uiso 1 1 calc R
C20 C 0.85092(19) 0.00377(9) 0.58270(18) 0.0237(5) Uani 1 1 d .
C21 C 0.7962(2) 0.01535(9) 0.49203(19) 0.0283(6) Uani 1 1 d .
C22 C 0.7067(2) 0.01623(10) 0.47764(19) 0.0320(7) Uani 1 1 d .
C23 C 0.7034(2) 0.00413(10) 0.5599(2) 0.0293(6) Uani 1 1 d .
C24 C 0.79202(18) -0.00483(9) 0.62340(18) 0.0227(5) Uani 1 1 d .
C25 C 0.9487(2) -0.00447(11) 0.6239(2) 0.0374(7) Uani 1 1 d .
H25A H 0.9603 -0.0364 0.6384 0.056 Uiso 1 1 calc R
H25B H 0.9766 0.0136 0.6768 0.056 Uiso 1 1 calc R
H25C H 0.9720 0.0041 0.5832 0.056 Uiso 1 1 calc R
C26 C 0.8298(3) 0.02149(12) 0.4238(2) 0.0456(9) Uani 1 1 d .
H26A H 0.8319 -0.0078 0.3986 0.068 Uiso 1 1 calc R
H26B H 0.8883 0.0345 0.4509 0.068 Uiso 1 1 calc R
H26C H 0.7909 0.0416 0.3783 0.068 Uiso 1 1 calc R
C27 C 0.6257(3) 0.02318(13) 0.3919(2) 0.0555(11) Uani 1 1 d .
H27A H 0.6434 0.0308 0.3464 0.083 Uiso 1 1 calc R
H27B H 0.5907 0.0477 0.3982 0.083 Uiso 1 1 calc R
H27C H 0.5912 -0.0045 0.3762 0.083 Uiso 1 1 calc R
C28 C 0.6205(2) -0.00242(13) 0.5706(3) 0.0470(9) Uani 1 1 d .
H28A H 0.5933 -0.0310 0.5442 0.070 Uiso 1 1 calc R
H28B H 0.5802 0.0223 0.5421 0.070 Uiso 1 1 calc R
H28C H 0.6344 -0.0028 0.6323 0.070 Uiso 1 1 calc R
C29 C 0.8198(2) -0.02179(10) 0.71537(19) 0.0319(6) Uani 1 1 d .
H29A H 0.7716 -0.0182 0.7312 0.048 Uiso 1 1 calc R
H29B H 0.8700 -0.0045 0.7554 0.048 Uiso 1 1 calc R
H29C H 0.8355 -0.0536 0.7187 0.048 Uiso 1 1 calc R
C30 C 0.2156(2) 0.18527(12) 0.4488(3) 0.0418(8) Uani 1 1 d .

loop_
_atom_site_aniso_label
_atom_site_aniso_U_11
_atom_site_aniso_U_22
_atom_site_aniso_U_33
_atom_site_aniso_U_23
_atom_site_aniso_U_13
_atom_site_aniso_U_12
Ir1 0.01985(6) 0.01814(6) 0.01717(6) 0.00118(3) 0.00797(4) -0.00008(3)
Cl1 0.0295(3) 0.0397(4) 0.0309(4) 0.0096(3) 0.0165(3) 0.0131(3)
S1 0.0331(4) 0.0222(3) 0.0199(3) -0.0025(2) 0.0073(3) 0.0045(3)
S2 0.0314(3) 0.0244(3) 0.0224(3) -0.0047(2) 0.0146(3) -0.0086(3)
S3 0.0362(4) 0.0310(4) 0.0320(4) -0.0057(3) 0.0185(3) -0.0043(3)
N1 0.0433(15) 0.0372(15) 0.0315(14) 0.0000(11) 0.0218(12) -0.0016(12)
N2 0.0365(14) 0.0259(12) 0.0331(13) -0.0041(10) 0.0186(11) 0.0022(10)
N3 0.0299(12) 0.0266(12) 0.0227(11) 0.0016(9) 0.0144(10) -0.0012(9)
N4 0.0299(12) 0.0276(12) 0.0251(12) -0.0019(9) 0.0156(10) -0.0025(10)
O1 0.0368(13) 0.0519(15) 0.0414(13) -0.0118(11) 0.0158(11) -0.0063(11)
O2 0.0413(13) 0.0579(16) 0.0433(14) -0.0106(12) 0.0253(12) -0.0036(12)
O3 0.0547(15) 0.0358(13) 0.0405(13) 0.0039(10) 0.0256(12) 0.0010(11)
F1 0.0760(16) 0.0399(12) 0.0706(16) -0.0025(11) 0.0444(14) 0.0110(11)
F2 0.0657(15) 0.0459(13) 0.0611(15) -0.0152(11) 0.0177(12) -0.0188(11)
F3 0.0900(19) 0.0511(14) 0.0664(16) 0.0180(12) 0.0406(15) -0.0045(13)
C1 0.0334(15) 0.0294(15) 0.0229(13) -0.0009(11) 0.0126(12) 0.0018(12)
C2 0.0462(19) 0.0347(17) 0.0409(18) -0.0061(14) 0.0262(16) 0.0049(14)
C3 0.048(2) 0.045(2) 0.046(2) -0.0049(15) 0.0321(17) 0.0018(16)
C4 0.0371(16) 0.0249(14) 0.0410(17) -0.0045(12) 0.0216(14) 0.0018(12)
C5 0.0342(15) 0.0223(14) 0.0345(15) -0.0002(11) 0.0203(13) 0.0032(11)
C6 0.0328(15) 0.0309(15) 0.0248(14) -0.0046(11) 0.0164(12) -0.0006(12)
C7 0.0290(14) 0.0280(14) 0.0238(13) 0.0023(11) 0.0153(11) 0.0011(11)
C8 0.0308(14) 0.0223(13) 0.0303(14) -0.0018(11) 0.0175(12) -0.0014(11)
C9 0.0286(14) 0.0317(15) 0.0285(15) -0.0050(12) 0.0109(12) -0.0017(12)
C10 0.0319(15) 0.0296(15) 0.0313(15) 0.0009(12) 0.0142(13) 0.0060(12)
C11 0.0301(15) 0.0356(16) 0.0270(14) 0.0083(12) 0.0147(12) 0.0007(12)
C12 0.0292(14) 0.0200(12) 0.0244(13) -0.0015(10) 0.0154(11) -0.0056(10)
C13 0.0405(17) 0.0340(16) 0.0266(14) 0.0000(12) 0.0219(13) -0.0022(13)
C14 0.0416(17) 0.0327(16) 0.0269(14) 0.0014(12) 0.0208(13) -0.0033(13)
C15 0.055(2) 0.0382(19) 0.053(2) 0.0000(16) 0.0308(19) -0.0114(16)
C16 0.056(2) 0.0422(19) 0.0282(16) -0.0101(14) 0.0110(15) -0.0012(16)
C17 0.0460(19) 0.0269(15) 0.0383(17) -0.0035(13) 0.0187(15) -0.0061(13)
C18 0.053(2) 0.0371(19) 0.042(2) 0.0034(15) 0.0084(17) 0.0116(16)
C19 0.0284(15) 0.0459(19) 0.0318(16) -0.0034(13) 0.0133(13) -0.0019(13)
C20 0.0305(14) 0.0152(12) 0.0249(13) -0.0030(10) 0.0117(11) -0.0003(10)
C21 0.0451(17) 0.0167(12) 0.0233(13) -0.0055(10) 0.0152(13) -0.0040(11)
C22 0.0387(16) 0.0211(13) 0.0230(14) 0.0005(11) 0.0012(12) -0.0051(12)
C23 0.0292(14) 0.0231(14) 0.0325(15) 0.0014(11) 0.0107(12) -0.0078(11)
C24 0.0289(13) 0.0154(12) 0.0229(13) -0.0009(10) 0.0106(11) -0.0025(10)
C25 0.0332(16) 0.0308(16) 0.050(2) -0.0020(14) 0.0202(15) 0.0039(13)
C26 0.085(3) 0.0281(16) 0.0374(18) -0.0069(13) 0.040(2) -0.0052(17)
C27 0.052(2) 0.042(2) 0.0358(19) 0.0046(15) -0.0140(17) -0.0116(17)
C28 0.0290(16) 0.0392(19) 0.073(3) 0.0013(18) 0.0226(17) -0.0095(14)
C29 0.0472(18) 0.0248(14) 0.0244(14) 0.0037(11) 0.0163(13) -0.0029(12)
C30 0.048(2) 0.0324(17) 0.0455(19) -0.0028(14) 0.0205(16) -0.0044(14)

loop_
_atom_type_symbol
_atom_type_description
_atom_type_scat_dispersion_real
_atom_type_scat_dispersion_imag
_atom_type_scat_source
C C 0.0033 0.0016 'International Tables Vol C Tables 4.2.6.8 and 6.1.1.4'
H H 0.0000 0.0000 'International Tables Vol C Tables 4.2.6.8 and 6.1.1.4'
N N 0.0061 0.0033 'International Tables Vol C Tables 4.2.6.8 and 6.1.1.4'
O O 0.0106 0.0060 'International Tables Vol C Tables 4.2.6.8 and 6.1.1.4'
F F 0.0171 0.0103 'International Tables Vol C Tables 4.2.6.8 and 6.1.1.4'
S S 0.1246 0.1234 'International Tables Vol C Tables 4.2.6.8 and 6.1.1.4'
Ir Ir -1.4442 7.9887 'International Tables Vol C Tables 4.2.6.8 and 6.1.1.4'
Cl Cl 0.1484 0.1585 'International Tables Vol C Tables 4.2.6.8 and 6.1.1.4'

loop_
_geom_angle_atom_site_label_1
_geom_angle_atom_site_label_2
_geom_angle_atom_site_label_3
_geom_angle
_geom_angle_site_symmetry_1
_geom_angle_site_symmetry_3
C20 Ir1 C23 65.07(12) . .
C20 Ir1 C24 39.05(10) . .
C23 Ir1 C24 38.07(11) . .
C20 Ir1 C21 38.60(11) . .
C23 Ir1 C21 64.19(11) . .
C24 Ir1 C21 64.08(10) . .
C20 Ir1 C22 64.38(11) . .
C23 Ir1 C22 38.82(11) . .
C24 Ir1 C22 63.95(10) . .
C21 Ir1 C22 37.58(12) . .
C20 Ir1 Cl1 160.71(8) . .
C23 Ir1 Cl1 96.96(8) . .
C24 Ir1 Cl1 128.73(8) . .
C21 Ir1 Cl1 128.64(8) . .
C22 Ir1 Cl1 97.43(9) . .
C20 Ir1 S2 106.29(8) . 7_656
C23 Ir1 S2 163.37(8) . 7_656
C24 Ir1 S2 141.41(8) . 7_656
C21 Ir1 S2 99.97(8) . 7_656
C22 Ir1 S2 125.15(9) . 7_656
Cl1 Ir1 S2 89.19(3) . 7_656
C20 Ir1 S1 101.15(8) . .
C23 Ir1 S1 115.51(8) . .
C24 Ir1 S1 90.47(7) . .
C21 Ir1 S1 138.51(8) . .
C22 Ir1 S1 153.28(8) . .
Cl1 Ir1 S1 92.83(3) . .
S2 Ir1 S1 79.42(2) 7_656 .
C1 S1 Ir1 110.52(10) . .
C12 S2 Ir1 113.28(9) . 7_656
O2 S3 O1 114.91(15) . .
O2 S3 O3 114.85(16) . .
O1 S3 O3 115.01(16) . .
O2 S3 C30 103.29(17) . .
O1 S3 C30 102.68(17) . .
O3 S3 C30 103.74(16) . .
C1 N1 C3 109.3(3) . .
C1 N1 C15 124.8(3) . .
C3 N1 C15 125.9(3) . .
C1 N2 C2 108.9(3) . .
C1 N2 C4 123.8(2) . .
C2 N2 C4 127.2(3) . .
C12 N3 C14 109.5(2) . .
C12 N3 C11 124.0(2) . .
C14 N3 C11 126.5(3) . .
C12 N4 C13 109.8(2) . .
C12 N4 C19 125.3(2) . .
C13 N4 C19 124.9(2) . .
N1 C1 N2 106.8(3) . .
N1 C1 S1 127.5(2) . .
N2 C1 S1 125.4(2) . .
C3 C2 N2 107.5(3) . .
C2 C3 N1 107.5(3) . .
N2 C4 C5 112.0(2) . .
C10 C5 C6 120.8(3) . .
C10 C5 C4 119.5(3) . .
C6 C5 C4 119.7(3) . .
C5 C6 C7 119.4(3) . .
C5 C6 C16 120.9(3) . .
C7 C6 C16 119.7(3) . .
C8 C7 C6 119.4(3) . .
C8 C7 C11 120.7(3) . .
C6 C7 C11 119.9(3) . .
C9 C8 C7 120.0(3) . .
C9 C8 C17 117.8(3) . .
C7 C8 C17 122.2(3) . .
C8 C9 C10 121.9(3) . .
C5 C10 C9 118.6(3) . .
C5 C10 C18 123.3(3) . .
C9 C10 C18 118.1(3) . .
N3 C11 C7 112.9(2) . .
N3 C12 N4 106.3(2) . .
N3 C12 S2 129.7(2) . .
N4 C12 S2 123.9(2) . .
C14 C13 N4 106.9(3) . .
C13 C14 N3 107.6(3) . .
C21 C20 C24 107.0(2) . .
C21 C20 C25 126.4(3) . .
C24 C20 C25 126.1(3) . .
C21 C20 Ir1 72.06(16) . .
C24 C20 Ir1 71.63(15) . .
C25 C20 Ir1 128.1(2) . .
C22 C21 C20 108.9(3) . .
C22 C21 C26 126.6(3) . .
C20 C21 C26 124.3(3) . .
C22 C21 Ir1 71.37(17) . .
C20 C21 Ir1 69.34(15) . .
C26 C21 Ir1 129.0(2) . .
C21 C22 C23 108.3(3) . .
C21 C22 C27 127.8(3) . .
C23 C22 C27 123.6(3) . .
C21 C22 Ir1 71.05(16) . .
C23 C22 Ir1 70.16(16) . .
C27 C22 Ir1 129.3(2) . .
C24 C23 C22 107.3(3) . .
C24 C23 C28 127.5(3) . .
C22 C23 C28 124.9(3) . .
C24 C23 Ir1 71.04(15) . .
C22 C23 Ir1 71.02(16) . .
C28 C23 Ir1 128.2(2) . .
C23 C24 C20 108.4(2) . .
C23 C24 C29 126.0(3) . .
C20 C24 C29 125.5(3) . .
C23 C24 Ir1 70.88(15) . .
C20 C24 Ir1 69.33(14) . .
C29 C24 Ir1 127.16(19) . .
F3 C30 F2 107.5(3) . .
F3 C30 F1 107.3(3) . .
F2 C30 F1 106.5(3) . .
F3 C30 S3 112.0(3) . .
F2 C30 S3 111.9(3) . .
F1 C30 S3 111.4(2) . .

loop_
_geom_bond_atom_site_label_1
_geom_bond_atom_site_label_2
_geom_bond_distance
_geom_bond_site_symmetry_2
Ir1 C20 2.153(3) .
Ir1 C23 2.182(3) .
Ir1 C24 2.184(3) .
Ir1 C21 2.189(3) .
Ir1 C22 2.193(3) .
Ir1 Cl1 2.4075(7) .
Ir1 S2 2.4162(7) 7_656
Ir1 S1 2.4207(7) .
S1 C1 1.724(3) .
S2 C12 1.724(3) .
S2 Ir1 2.4163(7) 7_656
S3 O2 1.440(2) .
S3 O1 1.440(3) .
S3 O3 1.440(2) .
S3 C30 1.819(4) .
N1 C1 1.348(4) .
N1 C3 1.383(4) .
N1 C15 1.454(4) .
N2 C1 1.350(4) .
N2 C2 1.390(4) .
N2 C4 1.472(4) .
N3 C12 1.348(4) .
N3 C14 1.382(4) .
N3 C11 1.476(4) .
N4 C12 1.353(4) .
N4 C13 1.381(4) .
N4 C19 1.467(4) .
F1 C30 1.341(4) .
F2 C30 1.332(4) .
F3 C30 1.324(4) .
C2 C3 1.333(5) .
C4 C5 1.513(4) .
C5 C10 1.393(4) .
C5 C6 1.409(4) .
C6 C7 1.416(4) .
C6 C16 1.508(4) .
C7 C8 1.397(4) .
C7 C11 1.512(4) .
C8 C9 1.381(4) .
C8 C17 1.518(4) .
C9 C10 1.396(4) .
C10 C18 1.510(5) .
C13 C14 1.342(5) .
C20 C21 1.435(4) .
C20 C24 1.450(4) .
C20 C25 1.493(4) .
C21 C22 1.411(5) .
C21 C26 1.496(4) .
C22 C23 1.454(4) .
C22 C27 1.501(4) .
C23 C24 1.424(4) .
C23 C28 1.490(4) .
C24 C29 1.493(4) .

loop_
_platon_squeeze_void_nr
_platon_squeeze_void_average_x
_platon_squeeze_void_average_y
_platon_squeeze_void_average_z
_platon_squeeze_void_volume
_platon_squeeze_void_count_electrons
1 0.000 0.329 0.250 272.6 25.6
2 0.000 0.670 0.750 272.4 23.9
3 0.500 0.171 0.750 272.5 23.9
4 0.500 0.829 0.250 272.5 25.6
